data_7160811
loop_
_publ_author_name
'Yang, Xiao-Ye'
'Huang, Hua'
'Wu, Qiong'
'Tan, Yun-Xuan'
'Tian, Ping'

_publ_section_title
;
 Synthesis of hexahydroisobenzofuran-1(3<i>H</i>)-ones <i>via</i>
 pyridine-boryl radical-catalyzed intramolecular cascade cyclization of
 alkene-tethered cyclobutyl ketones.
;
_journal_issue 44
_journal_name_full 'Organic &amp; biomolecular chemistry'
_journal_page_first 10057
_journal_page_last 10061
_journal_paper_doi 10.1039/d5ob01566a
_journal_volume 23
_journal_year 2025
_chemical_formula_moiety 'C21 H20 O3'
_chemical_formula_sum 'C21 H20 O3'
_chemical_formula_weight 320.37
_space_group_crystal_system monoclinic
_space_group_IT_number 14
_space_group_name_Hall '-P 2ybc'
_space_group_name_H-M_alt 'P 1 21/c 1'
_atom_sites_solution_hydrogens geom
_atom_sites_solution_primary dual
_audit_creation_date 2025-09-29
_audit_creation_method
;
Olex2 1.5
(compiled 2025.07.13 svn.rb7424aed for OlexSys, GUI svn.r7314)
;
_audit_update_record
;
2025-09-29 deposited with the CCDC.	2025-10-17 downloaded from the CCDC.
;
_cell_angle_alpha 90
_cell_angle_beta 97.0040(10)
_cell_angle_gamma 90
_cell_formula_units_Z 4
_cell_length_a 10.4888(2)
_cell_length_b 5.67560(10)
_cell_length_c 28.1025(6)
_cell_measurement_reflns_used 5038
_cell_measurement_temperature 193.00
_cell_measurement_theta_max 68.34
_cell_measurement_theta_min 3.17
_cell_volume 1660.46(6)
_computing_cell_refinement 'SAINT V8.41 (Bruker, 2024)'
_computing_data_collection 'APEX6 V2024.9-1 (Bruker, 2025)'
_computing_data_reduction 'SAINT V8.41 (Bruker, 2024)'
_computing_molecular_graphics 'Olex2 1.5 (Dolomanov et al., 2009)'
_computing_publication_material 'Olex2 1.5 (Dolomanov et al., 2009)'
_computing_structure_refinement 'SHELXL 2025/1 (Sheldrick, 2015)'
_computing_structure_solution 'SHELXT 2018/2 (Sheldrick, 2018)'
_diffrn_ambient_temperature 193.00
_diffrn_detector CPAD
_diffrn_detector_area_resol_mean 7.41
_diffrn_detector_type 'Bruker PHOTON III-M14'
_diffrn_measured_fraction_theta_full 0.996
_diffrn_measured_fraction_theta_max 0.995
_diffrn_measurement_device 'three circle diffractometer'
_diffrn_measurement_device_type 'Bruker D8 QUEST'
_diffrn_measurement_method '\w and \f shutterless scans'
_diffrn_measurement_specimen_support 'nylon loop'
_diffrn_radiation_monochromator 'Helios Multi-layer Optic'
_diffrn_radiation_probe x-ray
_diffrn_radiation_type CuK\a
_diffrn_radiation_wavelength 1.54178
_diffrn_reflns_av_R_equivalents 0.0557
_diffrn_reflns_av_unetI/netI 0.0387
_diffrn_reflns_Laue_measured_fraction_full 0.996
_diffrn_reflns_Laue_measured_fraction_max 0.995
_diffrn_reflns_limit_h_max 12
_diffrn_reflns_limit_h_min -12
_diffrn_reflns_limit_k_max 6
_diffrn_reflns_limit_k_min -5
_diffrn_reflns_limit_l_max 32
_diffrn_reflns_limit_l_min -33
_diffrn_reflns_number 14793
_diffrn_reflns_point_group_measured_fraction_full 0.996
_diffrn_reflns_point_group_measured_fraction_max 0.995
_diffrn_reflns_theta_full 67.679
_diffrn_reflns_theta_max 68.402
_diffrn_reflns_theta_min 3.169
_diffrn_source 'microfocus sealed X-ray tube'
_diffrn_source_current 1.1
_diffrn_source_power 0.05500000000000001
_diffrn_source_type 'Incoatec I\ms DIAMOND'
_diffrn_source_voltage 50.0
_diffrn_standards_number 0
_exptl_absorpt_coefficient_mu 0.678
_exptl_absorpt_correction_T_max 0.7531
_exptl_absorpt_correction_T_min 0.6647
_exptl_absorpt_correction_type multi-scan
_exptl_absorpt_process_details
;
SADABS-2016/2 (Bruker,2016/2) was used for absorption correction.
wR2(int) was 0.1333 before and 0.0633 after correction.
The Ratio of minimum to maximum transmission is 0.8826.
The \l/2 correction factor is Not present.
;
_exptl_crystal_density_diffrn 1.282
_exptl_crystal_description block
_exptl_crystal_F_000 680
_exptl_crystal_size_max 0.14
_exptl_crystal_size_mid 0.12
_exptl_crystal_size_min 0.1
_refine_diff_density_max 0.268
_refine_diff_density_min -0.282
_refine_diff_density_rms 0.050
_refine_ls_extinction_method none
_refine_ls_goodness_of_fit_ref 1.128
_refine_ls_hydrogen_treatment constr
_refine_ls_matrix_type full
_refine_ls_number_parameters 217
_refine_ls_number_reflns 3043
_refine_ls_number_restraints 0
_refine_ls_restrained_S_all 1.128
_refine_ls_R_factor_all 0.0657
_refine_ls_R_factor_gt 0.0544
_refine_ls_shift/su_max 0.000
_refine_ls_shift/su_mean 0.000
_refine_ls_structure_factor_coef Fsqd
_refine_ls_weighting_details 'w=1/[\s^2^(Fo^2^)+(0.0520P)^2^+1.2282P] where P=(Fo^2^+2Fc^2^)/3'
_refine_ls_weighting_scheme calc
_refine_ls_wR_factor_gt 0.1345
_refine_ls_wR_factor_ref 0.1407
_reflns_Friedel_coverage 0.000
_reflns_number_gt 2466
_reflns_number_total 3043
_reflns_threshold_expression 'I > 2\s(I)'
_cod_data_source_file d5ob01566a2.cif
_cod_data_source_block 250926yu_z2004585_zcs_0m
_cod_depositor_comments
;
The following automatic conversions were performed:

data item '_diffrn_radiation_probe' value 'X-ray' was changed to
'x-ray' in accordance with the
/home/data/users/saulius/crontab/automatic-downloads/rss-feeds/RSC/lib/dictionaries/cif_core.dic
dictionary named 'cif_core.dic' version 2.4.2 last updated on
2011-04-26.

Automatic conversion script
Id: cif_fix_values 8170 2020-07-09 18:12:32Z antanas 

 Adding full bibliography for 7160811--7160812.cif.
;
_cod_database_code 7160811
_shelx_shelxl_version_number 2025/1
_shelx_space_group_comment
;
The symmetry employed for this shelxl refinement is uniquely defined
by the following loop, which should always be used as a source of
symmetry information in preference to the above space-group names.
They are only intended as comments.
;
_shelx_estimated_absorpt_t_max 0.935
_shelx_estimated_absorpt_t_min 0.911
_olex2_refinement_description
;
1. Fixed Uiso
 At 1.2 times of:
  All C(H) groups, All C(H,H) groups
2.a Ternary CH refined with riding coordinates:
 C2(H2), C3(H3), C10(H10), C13(H13)
2.b Secondary CH2 refined with riding coordinates:
 C1(H1A,H1B), C11(H11A,H11B), C12(H12A,H12B)
2.c Aromatic/amide H refined with riding coordinates:
 C5(H5), C6(H6), C7(H7), C8(H8), C9(H9), C17(H17), C18(H18), C19(H19),
 C20(H20), C21(H21)
;
_olex2_submission_special_instructions 'No special instructions were received'
_site XU

loop_
_space_group_symop_operation_xyz
'x, y, z'
'-x, y+1/2, -z+1/2'
'-x, -y, -z'
'x, -y-1/2, z-1/2'

loop_
_atom_site_label
_atom_site_type_symbol
_atom_site_fract_x
_atom_site_fract_y
_atom_site_fract_z
_atom_site_U_iso_or_equiv
_atom_site_adp_type
_atom_site_occupancy
_atom_site_site_symmetry_order
_atom_site_calc_flag
_atom_site_refinement_flags_posn
_atom_site_refinement_flags_adp
_atom_site_refinement_flags_occupancy
_atom_site_disorder_assembly
_atom_site_disorder_group
O1 O 0.73597(17) 0.2571(3) 0.58140(6) 0.0377(4) Uani 1 1 d . . . . .
O2 O 0.34445(17) 1.1410(4) 0.67090(7) 0.0556(6) Uani 1 1 d . . . . .
O3 O 0.52719(16) 1.0500(4) 0.71651(6) 0.0450(5) Uani 1 1 d . . . . .
C1 C 0.6374(2) 0.8962(5) 0.71325(8) 0.0362(6) Uani 1 1 d . . . . .
H1A H 0.628432 0.745766 0.730375 0.043 Uiso 1 1 calc R U . . .
H1B H 0.718587 0.973611 0.726553 0.043 Uiso 1 1 calc R U . . .
C2 C 0.63283(19) 0.8568(4) 0.65967(7) 0.0226(5) Uani 1 1 d . . . . .
H2 H 0.663124 1.004700 0.645315 0.027 Uiso 1 1 calc R U . . .
C3 C 0.70556(19) 0.6519(4) 0.64076(7) 0.0217(5) Uani 1 1 d . . . . .
H3 H 0.671453 0.501498 0.652781 0.026 Uiso 1 1 calc R U . . .
C4 C 0.84846(19) 0.6671(4) 0.65813(7) 0.0212(5) Uani 1 1 d . . . . .
C5 C 0.9214(2) 0.8610(4) 0.64786(7) 0.0251(5) Uani 1 1 d . . . . .
H5 H 0.882282 0.983828 0.628264 0.030 Uiso 1 1 calc R U . . .
C6 C 1.0499(2) 0.8778(4) 0.66574(8) 0.0278(5) Uani 1 1 d . . . . .
H6 H 1.098198 1.011590 0.658292 0.033 Uiso 1 1 calc R U . . .
C7 C 1.1086(2) 0.7010(4) 0.69440(8) 0.0319(5) Uani 1 1 d . . . . .
H7 H 1.196985 0.712288 0.706555 0.038 Uiso 1 1 calc R U . . .
C8 C 1.0373(2) 0.5077(4) 0.70516(8) 0.0360(6) Uani 1 1 d . . . . .
H8 H 1.076708 0.385795 0.724940 0.043 Uiso 1 1 calc R U . . .
C9 C 0.9085(2) 0.4909(4) 0.68721(8) 0.0300(5) Uani 1 1 d . . . . .
H9 H 0.860516 0.357204 0.694874 0.036 Uiso 1 1 calc R U . . .
C10 C 0.67483(19) 0.6579(4) 0.58531(7) 0.0220(5) Uani 1 1 d . . . . .
H10 H 0.711138 0.806060 0.573167 0.026 Uiso 1 1 calc R U . . .
C11 C 0.5281(2) 0.6540(4) 0.56943(8) 0.0313(5) Uani 1 1 d . . . . .
H11A H 0.512797 0.667443 0.534066 0.038 Uiso 1 1 calc R U . . .
H11B H 0.493477 0.500089 0.578368 0.038 Uiso 1 1 calc R U . . .
C12 C 0.4547(2) 0.8500(4) 0.59139(8) 0.0333(6) Uani 1 1 d . . . . .
H12A H 0.478954 1.005248 0.579183 0.040 Uiso 1 1 calc R U . . .
H12B H 0.361034 0.828165 0.582811 0.040 Uiso 1 1 calc R U . . .
C13 C 0.4887(2) 0.8388(4) 0.64526(8) 0.0305(5) Uani 1 1 d . . . . .
H13 H 0.459947 0.682291 0.656326 0.037 Uiso 1 1 calc R U . . .
C14 C 0.4408(2) 1.0246(5) 0.67674(9) 0.0376(6) Uani 1 1 d . . . . .
C15 C 0.7327(2) 0.4499(4) 0.56214(7) 0.0234(5) Uani 1 1 d . . . . .
C16 C 0.78218(18) 0.4763(4) 0.51480(7) 0.0222(5) Uani 1 1 d . . . . .
C17 C 0.7566(2) 0.6744(4) 0.48586(7) 0.0264(5) Uani 1 1 d . . . . .
H17 H 0.707304 0.800428 0.496343 0.032 Uiso 1 1 calc R U . . .
C18 C 0.8031(2) 0.6877(4) 0.44171(8) 0.0320(5) Uani 1 1 d . . . . .
H18 H 0.783919 0.821348 0.421753 0.038 Uiso 1 1 calc R U . . .
C19 C 0.8768(2) 0.5077(4) 0.42679(8) 0.0352(6) Uani 1 1 d . . . . .
H19 H 0.909334 0.518588 0.396760 0.042 Uiso 1 1 calc R U . . .
C20 C 0.9038(2) 0.3109(4) 0.45536(8) 0.0327(5) Uani 1 1 d . . . . .
H20 H 0.955177 0.187493 0.445079 0.039 Uiso 1 1 calc R U . . .
C21 C 0.8557(2) 0.2948(4) 0.49894(8) 0.0277(5) Uani 1 1 d . . . . .
H21 H 0.872949 0.158455 0.518255 0.033 Uiso 1 1 calc R U . . .

loop_
_atom_site_aniso_label
_atom_site_aniso_U_11
_atom_site_aniso_U_22
_atom_site_aniso_U_33
_atom_site_aniso_U_23
_atom_site_aniso_U_13
_atom_site_aniso_U_12
O1 0.0611(11) 0.0191(9) 0.0346(9) 0.0070(7) 0.0125(8) 0.0052(8)
O2 0.0358(10) 0.0766(15) 0.0543(12) -0.0178(11) 0.0057(8) 0.0212(10)
O3 0.0385(10) 0.0682(13) 0.0292(9) -0.0138(9) 0.0077(7) 0.0111(9)
C1 0.0326(13) 0.0521(16) 0.0245(12) -0.0031(11) 0.0063(10) 0.0090(12)
C2 0.0227(10) 0.0254(12) 0.0194(10) 0.0030(8) 0.0019(8) -0.0024(9)
C3 0.0238(11) 0.0201(11) 0.0212(10) 0.0019(8) 0.0024(8) -0.0014(8)
C4 0.0267(11) 0.0202(11) 0.0171(10) 0.0000(8) 0.0042(8) 0.0017(9)
C5 0.0275(11) 0.0234(11) 0.0243(11) 0.0034(9) 0.0022(9) 0.0045(9)
C6 0.0271(11) 0.0278(12) 0.0291(12) -0.0004(9) 0.0060(9) -0.0015(9)
C7 0.0249(11) 0.0399(14) 0.0292(12) -0.0026(10) -0.0035(9) 0.0036(10)
C8 0.0384(13) 0.0353(14) 0.0312(13) 0.0076(10) -0.0080(10) 0.0068(11)
C9 0.0356(12) 0.0263(12) 0.0271(12) 0.0064(9) -0.0007(9) -0.0005(10)
C10 0.0269(11) 0.0178(11) 0.0210(10) 0.0015(8) 0.0016(8) -0.0016(8)
C11 0.0287(12) 0.0334(13) 0.0296(12) -0.0066(10) -0.0048(9) 0.0002(10)
C12 0.0234(11) 0.0409(15) 0.0334(13) -0.0078(11) -0.0050(9) 0.0049(10)
C13 0.0248(11) 0.0328(13) 0.0346(13) -0.0025(10) 0.0060(9) -0.0002(10)
C14 0.0294(13) 0.0510(16) 0.0334(13) -0.0051(11) 0.0080(10) 0.0011(12)
C15 0.0257(11) 0.0188(11) 0.0246(11) 0.0014(9) -0.0020(8) -0.0010(9)
C16 0.0193(10) 0.0218(11) 0.0240(11) -0.0034(8) -0.0023(8) -0.0007(8)
C17 0.0287(11) 0.0237(12) 0.0262(11) -0.0010(9) 0.0010(9) 0.0035(9)
C18 0.0406(13) 0.0307(13) 0.0245(11) 0.0026(10) 0.0039(10) 0.0016(11)
C19 0.0387(13) 0.0398(15) 0.0281(12) -0.0069(11) 0.0084(10) -0.0040(11)
C20 0.0326(12) 0.0289(13) 0.0373(13) -0.0107(10) 0.0069(10) 0.0030(10)
C21 0.0297(12) 0.0194(11) 0.0329(12) -0.0025(9) -0.0006(9) 0.0000(9)

loop_
_atom_type_symbol
_atom_type_description
_atom_type_scat_dispersion_real
_atom_type_scat_dispersion_imag
_atom_type_scat_source
C C 0.0181 0.0091 'International Tables Vol C Tables 4.2.6.8 and 6.1.1.4'
H H 0.0000 0.0000 'International Tables Vol C Tables 4.2.6.8 and 6.1.1.4'
O O 0.0492 0.0322 'International Tables Vol C Tables 4.2.6.8 and 6.1.1.4'

loop_
_geom_angle_atom_site_label_1
_geom_angle_atom_site_label_2
_geom_angle_atom_site_label_3
_geom_angle
_geom_angle_site_symmetry_1
_geom_angle_site_symmetry_3
_geom_angle_publ_flag
C14 O3 C1 109.81(18) . . ?
O3 C1 H1A 111.2 . . ?
O3 C1 H1B 111.2 . . ?
O3 C1 C2 102.76(17) . . ?
H1A C1 H1B 109.1 . . ?
C2 C1 H1A 111.2 . . ?
C2 C1 H1B 111.2 . . ?
C1 C2 H2 107.7 . . ?
C1 C2 C3 120.18(18) . . ?
C1 C2 C13 100.63(17) . . ?
C3 C2 H2 107.7 . . ?
C13 C2 H2 107.7 . . ?
C13 C2 C3 112.35(18) . . ?
C2 C3 H3 108.6 . . ?
C2 C3 C10 106.38(16) . . ?
C4 C3 C2 111.15(17) . . ?
C4 C3 H3 108.6 . . ?
C4 C3 C10 113.37(16) . . ?
C10 C3 H3 108.6 . . ?
C5 C4 C3 121.57(18) . . ?
C5 C4 C9 118.0(2) . . ?
C9 C4 C3 120.35(19) . . ?
C4 C5 H5 119.5 . . ?
C6 C5 C4 121.0(2) . . ?
C6 C5 H5 119.5 . . ?
C5 C6 H6 119.8 . . ?
C7 C6 C5 120.4(2) . . ?
C7 C6 H6 119.8 . . ?
C6 C7 H7 120.4 . . ?
C8 C7 C6 119.3(2) . . ?
C8 C7 H7 120.4 . . ?
C7 C8 H8 119.9 . . ?
C7 C8 C9 120.3(2) . . ?
C9 C8 H8 119.9 . . ?
C4 C9 H9 119.5 . . ?
C8 C9 C4 121.0(2) . . ?
C8 C9 H9 119.5 . . ?
C3 C10 H10 108.7 . . ?
C11 C10 C3 111.48(17) . . ?
C11 C10 H10 108.7 . . ?
C15 C10 C3 111.72(17) . . ?
C15 C10 H10 108.7 . . ?
C15 C10 C11 107.56(17) . . ?
C10 C11 H11A 108.8 . . ?
C10 C11 H11B 108.8 . . ?
H11A C11 H11B 107.7 . . ?
C12 C11 C10 113.92(18) . . ?
C12 C11 H11A 108.8 . . ?
C12 C11 H11B 108.8 . . ?
C11 C12 H12A 110.2 . . ?
C11 C12 H12B 110.2 . . ?
H12A C12 H12B 108.5 . . ?
C13 C12 C11 107.73(19) . . ?
C13 C12 H12A 110.2 . . ?
C13 C12 H12B 110.2 . . ?
C2 C13 H13 107.8 . . ?
C12 C13 C2 111.69(18) . . ?
C12 C13 H13 107.8 . . ?
C14 C13 C2 100.93(18) . . ?
C14 C13 C12 120.3(2) . . ?
C14 C13 H13 107.8 . . ?
O2 C14 O3 121.3(2) . . ?
O2 C14 C13 129.9(2) . . ?
O3 C14 C13 108.7(2) . . ?
O1 C15 C10 120.04(19) . . ?
O1 C15 C16 119.46(19) . . ?
C16 C15 C10 120.46(18) . . ?
C17 C16 C15 122.51(19) . . ?
C21 C16 C15 118.48(19) . . ?
C21 C16 C17 119.0(2) . . ?
C16 C17 H17 120.0 . . ?
C18 C17 C16 120.1(2) . . ?
C18 C17 H17 120.0 . . ?
C17 C18 H18 119.9 . . ?
C19 C18 C17 120.2(2) . . ?
C19 C18 H18 119.9 . . ?
C18 C19 H19 119.8 . . ?
C18 C19 C20 120.3(2) . . ?
C20 C19 H19 119.8 . . ?
C19 C20 H20 120.1 . . ?
C21 C20 C19 119.7(2) . . ?
C21 C20 H20 120.1 . . ?
C16 C21 H21 119.6 . . ?
C20 C21 C16 120.7(2) . . ?
C20 C21 H21 119.6 . . ?

loop_
_geom_bond_atom_site_label_1
_geom_bond_atom_site_label_2
_geom_bond_distance
_geom_bond_site_symmetry_2
_geom_bond_publ_flag
O1 C15 1.219(3) . ?
O2 C14 1.201(3) . ?
O3 C1 1.461(3) . ?
O3 C14 1.358(3) . ?
C1 H1A 0.9900 . ?
C1 H1B 0.9900 . ?
C1 C2 1.517(3) . ?
C2 H2 1.0000 . ?
C2 C3 1.522(3) . ?
C2 C13 1.520(3) . ?
C3 H3 1.0000 . ?
C3 C4 1.521(3) . ?
C3 C10 1.553(3) . ?
C4 C5 1.390(3) . ?
C4 C9 1.392(3) . ?
C5 H5 0.9500 . ?
C5 C6 1.384(3) . ?
C6 H6 0.9500 . ?
C6 C7 1.383(3) . ?
C7 H7 0.9500 . ?
C7 C8 1.382(3) . ?
C8 H8 0.9500 . ?
C8 C9 1.386(3) . ?
C9 H9 0.9500 . ?
C10 H10 1.0000 . ?
C10 C11 1.550(3) . ?
C10 C15 1.511(3) . ?
C11 H11A 0.9900 . ?
C11 H11B 0.9900 . ?
C11 C12 1.526(3) . ?
C12 H12A 0.9900 . ?
C12 H12B 0.9900 . ?
C12 C13 1.514(3) . ?
C13 H13 1.0000 . ?
C13 C14 1.502(3) . ?
C15 C16 1.493(3) . ?
C16 C17 1.394(3) . ?
C16 C21 1.392(3) . ?
C17 H17 0.9500 . ?
C17 C18 1.389(3) . ?
C18 H18 0.9500 . ?
C18 C19 1.378(3) . ?
C19 H19 0.9500 . ?
C19 C20 1.384(3) . ?
C20 H20 0.9500 . ?
C20 C21 1.384(3) . ?
C21 H21 0.9500 . ?

loop_
_geom_torsion_atom_site_label_1
_geom_torsion_atom_site_label_2
_geom_torsion_atom_site_label_3
_geom_torsion_atom_site_label_4
_geom_torsion
_geom_torsion_site_symmetry_1
_geom_torsion_site_symmetry_2
_geom_torsion_site_symmetry_3
_geom_torsion_site_symmetry_4
_geom_torsion_publ_flag
O1 C15 C16 C17 165.6(2) . . . . ?
O1 C15 C16 C21 -13.9(3) . . . . ?
O3 C1 C2 C3 -162.05(19) . . . . ?
O3 C1 C2 C13 -38.2(2) . . . . ?
C1 O3 C14 O2 -177.3(2) . . . . ?
C1 O3 C14 C13 2.6(3) . . . . ?
C1 C2 C3 C4 -58.7(2) . . . . ?
C1 C2 C3 C10 177.46(19) . . . . ?
C1 C2 C13 C12 167.9(2) . . . . ?
C1 C2 C13 C14 38.9(2) . . . . ?
C2 C3 C4 C5 -59.0(2) . . . . ?
C2 C3 C4 C9 117.5(2) . . . . ?
C2 C3 C10 C11 -54.8(2) . . . . ?
C2 C3 C10 C15 -175.22(16) . . . . ?
C2 C13 C14 O2 152.9(3) . . . . ?
C2 C13 C14 O3 -26.9(2) . . . . ?
C3 C2 C13 C12 -63.0(2) . . . . ?
C3 C2 C13 C14 168.01(18) . . . . ?
C3 C4 C5 C6 176.95(19) . . . . ?
C3 C4 C9 C8 -177.0(2) . . . . ?
C3 C10 C11 C12 55.2(3) . . . . ?
C3 C10 C15 O1 37.0(3) . . . . ?
C3 C10 C15 C16 -145.08(18) . . . . ?
C4 C3 C10 C11 -177.30(18) . . . . ?
C4 C3 C10 C15 62.3(2) . . . . ?
C4 C5 C6 C7 -0.1(3) . . . . ?
C5 C4 C9 C8 -0.4(3) . . . . ?
C5 C6 C7 C8 -0.3(3) . . . . ?
C6 C7 C8 C9 0.3(4) . . . . ?
C7 C8 C9 C4 0.0(4) . . . . ?
C9 C4 C5 C6 0.4(3) . . . . ?
C10 C3 C4 C5 60.8(3) . . . . ?
C10 C3 C4 C9 -122.7(2) . . . . ?
C10 C11 C12 C13 -53.6(3) . . . . ?
C10 C15 C16 C17 -12.3(3) . . . . ?
C10 C15 C16 C21 168.25(19) . . . . ?
C11 C10 C15 O1 -85.6(2) . . . . ?
C11 C10 C15 C16 92.3(2) . . . . ?
C11 C12 C13 C2 56.3(3) . . . . ?
C11 C12 C13 C14 174.3(2) . . . . ?
C12 C13 C14 O2 29.7(4) . . . . ?
C12 C13 C14 O3 -150.1(2) . . . . ?
C13 C2 C3 C4 -176.71(17) . . . . ?
C13 C2 C3 C10 59.4(2) . . . . ?
C14 O3 C1 C2 23.0(3) . . . . ?
C15 C10 C11 C12 178.03(19) . . . . ?
C15 C16 C17 C18 -178.8(2) . . . . ?
C15 C16 C21 C20 -179.9(2) . . . . ?
C16 C17 C18 C19 -1.4(3) . . . . ?
C17 C16 C21 C20 0.6(3) . . . . ?
C17 C18 C19 C20 0.8(4) . . . . ?
C18 C19 C20 C21 0.4(4) . . . . ?
C19 C20 C21 C16 -1.1(3) . . . . ?
C21 C16 C17 C18 0.6(3) . . . . ?
